data_4134448
loop_
_publ_author_name
'Miloserdov, Fedor M.'
'Rajabi, Nasir A.'
'Lowe, John P.'
'Mahon, Mary F.'
'Macgregor, Stuart A.'
'Whittlesey, Michael K.'

_publ_section_title
;
 Zn-Promoted C-H Reductive Elimination and H<sub>2</sub> Activation via a
 Dual Unsaturated Heterobimetallic Ru-Zn Intermediate.
;
_journal_issue 13
_journal_name_full 'Journal of the American Chemical Society'
_journal_page_first 6340
_journal_page_last 6349
_journal_paper_doi 10.1021/jacs.0c01062
_journal_volume 142
_journal_year 2020
_chemical_formula_moiety 'C54 H44 P3 Ru, C16 H32 Li O8, 3(C6 H6)'
_chemical_formula_sum 'C88 H94 Li O8 P3 Ru'
_chemical_formula_weight 1480.55
_space_group_crystal_system triclinic
_space_group_IT_number 2
_space_group_name_Hall '-P 1'
_space_group_name_H-M_alt 'P -1'
_atom_sites_solution_hydrogens mixed
_atom_sites_solution_primary iterative
_audit_creation_date 2019-06-28
_audit_creation_method
;
Olex2 1.2
(compiled 2018.05.29 svn.r3508 for OlexSys, GUI svn.r5506)
;
_cell_angle_alpha 94.116(2)
_cell_angle_beta 93.148(2)
_cell_angle_gamma 112.751(2)
_cell_formula_units_Z 2
_cell_length_a 14.8201(3)
_cell_length_b 16.2071(4)
_cell_length_c 17.1082(3)
_cell_measurement_reflns_used 15621
_cell_measurement_temperature 293(2)
_cell_measurement_theta_max 30.1900
_cell_measurement_theta_min 3.7540
_cell_volume 3764.44(15)
_computing_cell_refinement 'CrysAlisPro 1.171.39.46 (Rigaku OD, 2018)'
_computing_data_collection 'CrysAlisPro 1.171.39.46 (Rigaku OD, 2018)'
_computing_data_reduction 'CrysAlisPro 1.171.39.46 (Rigaku OD, 2018)'
_computing_molecular_graphics 'Olex2 (Dolomanov et al., 2009)'
_computing_publication_material 'Olex2 (Dolomanov et al., 2009)'
_computing_structure_refinement 'ShelXL (Sheldrick, 2015)'
_computing_structure_solution 'olex2.solve (Bourhis et al., 2015)'
_diffrn_ambient_temperature 293(2)
_diffrn_detector_area_resol_mean 8.0734
_diffrn_detector_type EosS2
_diffrn_measured_fraction_theta_full 0.997
_diffrn_measured_fraction_theta_max 0.853
_diffrn_measurement_device 'four-circle diffractometer'
_diffrn_measurement_device_type 'New Xcalibur, EosS2'
_diffrn_measurement_method '\w scans'
_diffrn_radiation_type MoK\a
_diffrn_radiation_wavelength 0.71073
_diffrn_reflns_av_R_equivalents 0.0287
_diffrn_reflns_av_unetI/netI 0.0577
_diffrn_reflns_Laue_measured_fraction_full 0.997
_diffrn_reflns_Laue_measured_fraction_max 0.853
_diffrn_reflns_limit_h_max 19
_diffrn_reflns_limit_h_min -19
_diffrn_reflns_limit_k_max 22
_diffrn_reflns_limit_k_min -22
_diffrn_reflns_limit_l_max 24
_diffrn_reflns_limit_l_min -20
_diffrn_reflns_number 38506
_diffrn_reflns_point_group_measured_fraction_full 0.997
_diffrn_reflns_point_group_measured_fraction_max 0.853
_diffrn_reflns_theta_full 25.242
_diffrn_reflns_theta_max 30.259
_diffrn_reflns_theta_min 3.405
_exptl_absorpt_coefficient_mu 0.330
_exptl_absorpt_correction_T_max 1.00000
_exptl_absorpt_correction_T_min 0.98291
_exptl_absorpt_correction_type multi-scan
_exptl_absorpt_process_details
;
CrysAlisPro 1.171.39.46 (Rigaku Oxford Diffraction, 2018)
Empirical absorption correction using spherical harmonics,
 implemented in SCALE3 ABSPACK scaling algorithm.
;
_exptl_crystal_colour orange
_exptl_crystal_colour_primary orange
_exptl_crystal_density_diffrn 1.306
_exptl_crystal_description block
_exptl_crystal_F_000 1556
_exptl_crystal_size_max 0.714
_exptl_crystal_size_mid 0.482
_exptl_crystal_size_min 0.275
_refine_diff_density_max 1.376
_refine_diff_density_min -0.518
_refine_diff_density_rms 0.075
_refine_ls_extinction_method none
_refine_ls_goodness_of_fit_ref 1.024
_refine_ls_hydrogen_treatment mixed
_refine_ls_matrix_type full
_refine_ls_number_parameters 914
_refine_ls_number_reflns 19160
_refine_ls_number_restraints 1
_refine_ls_restrained_S_all 1.024
_refine_ls_R_factor_all 0.0644
_refine_ls_R_factor_gt 0.0427
_refine_ls_shift/su_max 0.001
_refine_ls_shift/su_mean 0.000
_refine_ls_structure_factor_coef Fsqd
_refine_ls_weighting_details 'w=1/[\s^2^(Fo^2^)+(0.0353P)^2^+2.3795P] where P=(Fo^2^+2Fc^2^)/3'
_refine_ls_weighting_scheme calc
_refine_ls_wR_factor_gt 0.0886
_refine_ls_wR_factor_ref 0.0982
_reflns_Friedel_coverage 0.000
_reflns_number_gt 14990
_reflns_number_total 19160
_reflns_threshold_expression 'I > 2\s(I)'
_cod_data_source_file ja0c01062_si_002.cif
_cod_data_source_block e18mkw26
_cod_depositor_comments 'Adding full bibliography for 4134447--4134453.cif.'
_cod_database_code 4134448
_shelxl_version_number 2014-3
_shelx_space_group_comment
;
The symmetry employed for this shelxl refinement is uniquely defined
by the following loop, which should always be used as a source of
symmetry information in preference to the above space-group names.
They are only intended as comments.
;
_olex2_refinement_description
;
1. Fixed Uiso
 At 1.2 times of:
  All C(H) groups, All C(H,H) groups
2. Restrained distances
 Ru1-H
 1.6 with sigma of 0.005
3.a Secondary CH2 refined with riding coordinates:
 C55(H55A,H55B), C56(H56A,H56B), C57(H57A,H57B), C58(H58A,H58B), C59(H59A,
 H59B), C60(H60A,H60B), C61(H61A,H61B), C62(H62A,H62B), C63(H63A,H63B),
 C64(H64A,H64B), C65(H65A,H65B), C66(H66A,H66B), C67(H67A,H67B), C68(H68A,H68B),
  C69(H69A,H69B), C70(H70A,H70B)
3.b Aromatic/amide H refined with riding coordinates:
 C3(H3), C4(H4), C5(H5), C6(H6), C8(H8), C9(H9), C10(H10), C11(H11), C12(H12),
 C14(H14), C15(H15), C16(H16), C17(H17), C18(H18), C21(H21), C22(H22), C23(H23),
  C24(H24), C26(H26), C27(H27), C28(H28), C29(H29), C30(H30), C32(H32),
 C33(H33), C34(H34), C35(H35), C36(H36), C38(H38), C39(H39), C40(H40), C41(H41),
  C42(H42), C44(H44), C45(H45), C46(H46), C47(H47), C48(H48), C50(H50),
 C51(H51), C52(H52), C53(H53), C54(H54), C71(H71), C72(H72), C73(H73), C74(H74),
  C75(H75), C76(H76), C77(H77), C78(H78), C79(H79), C80(H80), C81(H81),
 C82(H82), C83(H83), C84(H84), C85(H85), C86(H86), C87(H87), C88(H88)
;

loop_
_space_group_symop_operation_xyz
'x, y, z'
'-x, -y, -z'

loop_
_atom_site_label
_atom_site_type_symbol
_atom_site_fract_x
_atom_site_fract_y
_atom_site_fract_z
_atom_site_U_iso_or_equiv
_atom_site_adp_type
_atom_site_occupancy
_atom_site_site_symmetry_order
_atom_site_calc_flag
_atom_site_refinement_flags_posn
_atom_site_refinement_flags_adp
_atom_site_refinement_flags_occupancy
_atom_site_disorder_assembly
_atom_site_disorder_group
Ru1 Ru 0.32686(2) 0.20858(2) 0.75094(2) 0.01331(5) Uani 1 1 d D . . . .
H H 0.3397(19) 0.1217(11) 0.7793(14) 0.035(7) Uiso 1 1 d D . . . .
P1 P 0.36271(4) 0.36527(4) 0.75086(3) 0.01512(11) Uani 1 1 d . . . . .
P2 P 0.29214(4) 0.14765(4) 0.61948(3) 0.01521(11) Uani 1 1 d . . . . .
P3 P 0.17876(4) 0.15751(4) 0.80624(3) 0.01455(11) Uani 1 1 d . . . . .
C1 C 0.42026(15) 0.28409(14) 0.84823(11) 0.0157(4) Uani 1 1 d . . . . .
C2 C 0.44623(15) 0.37609(14) 0.83624(12) 0.0165(4) Uani 1 1 d . . . . .
C3 C 0.51964(16) 0.44704(15) 0.88226(13) 0.0220(5) Uani 1 1 d . . . . .
H3 H 0.5354 0.5061 0.8711 0.026 Uiso 1 1 calc R . . . .
C4 C 0.56888(17) 0.42772(16) 0.94529(13) 0.0252(5) Uani 1 1 d . . . . .
H4 H 0.6181 0.4739 0.9772 0.030 Uiso 1 1 calc R . . . .
C5 C 0.54386(17) 0.33866(17) 0.96017(13) 0.0239(5) Uani 1 1 d . . . . .
H5 H 0.5762 0.3259 1.0028 0.029 Uiso 1 1 calc R . . . .
C6 C 0.47151(16) 0.26814(15) 0.91272(12) 0.0198(4) Uani 1 1 d . . . . .
H6 H 0.4569 0.2093 0.9241 0.024 Uiso 1 1 calc R . . . .
C7 C 0.43322(16) 0.44698(14) 0.68383(12) 0.0188(4) Uani 1 1 d . . . . .
C8 C 0.52163(19) 0.44633(17) 0.66173(15) 0.0310(6) Uani 1 1 d . . . . .
H8 H 0.5453 0.4060 0.6819 0.037 Uiso 1 1 calc R . . . .
C9 C 0.5754(2) 0.50477(18) 0.61007(16) 0.0352(6) Uani 1 1 d . . . . .
H9 H 0.6347 0.5033 0.5963 0.042 Uiso 1 1 calc R . . . .
C10 C 0.54196(19) 0.56471(16) 0.57915(14) 0.0290(5) Uani 1 1 d . . . . .
H10 H 0.5781 0.6037 0.5445 0.035 Uiso 1 1 calc R . . . .
C11 C 0.4546(2) 0.56632(17) 0.60001(14) 0.0316(6) Uani 1 1 d . . . . .
H11 H 0.4314 0.6066 0.5793 0.038 Uiso 1 1 calc R . . . .
C12 C 0.40038(19) 0.50811(16) 0.65195(14) 0.0274(5) Uani 1 1 d . . . . .
H12 H 0.3413 0.5101 0.6656 0.033 Uiso 1 1 calc R . . . .
C13 C 0.28305(16) 0.42225(14) 0.78063(12) 0.0194(4) Uani 1 1 d . . . . .
C14 C 0.31349(19) 0.49287(17) 0.84088(14) 0.0281(5) Uani 1 1 d . . . . .
H14 H 0.3736 0.5084 0.8700 0.034 Uiso 1 1 calc R . . . .
C15 C 0.2551(2) 0.53994(19) 0.85772(16) 0.0389(7) Uani 1 1 d . . . . .
H15 H 0.2761 0.5868 0.8979 0.047 Uiso 1 1 calc R . . . .
C16 C 0.1655(2) 0.5171(2) 0.81452(17) 0.0412(7) Uani 1 1 d . . . . .
H16 H 0.1263 0.5487 0.8256 0.049 Uiso 1 1 calc R . . . .
C17 C 0.13454(19) 0.44768(17) 0.75522(16) 0.0329(6) Uani 1 1 d . . . . .
H17 H 0.0745 0.4326 0.7262 0.039 Uiso 1 1 calc R . . . .
C18 C 0.19258(17) 0.39995(16) 0.73848(14) 0.0243(5) Uani 1 1 d . . . . .
H18 H 0.1707 0.3526 0.6987 0.029 Uiso 1 1 calc R . . . .
C19 C 0.45471(15) 0.22791(14) 0.69371(12) 0.0170(4) Uani 1 1 d . . . . .
C20 C 0.42374(16) 0.19857(14) 0.61304(12) 0.0178(4) Uani 1 1 d . . . . .
C21 C 0.48886(18) 0.20442(16) 0.55575(13) 0.0252(5) Uani 1 1 d . . . . .
H21 H 0.4659 0.1860 0.5031 0.030 Uiso 1 1 calc R . . . .
C22 C 0.58874(18) 0.23826(17) 0.57907(14) 0.0297(6) Uani 1 1 d . . . . .
H22 H 0.6336 0.2437 0.5419 0.036 Uiso 1 1 calc R . . . .
C23 C 0.62145(17) 0.26401(16) 0.65821(14) 0.0260(5) Uani 1 1 d . . . . .
H23 H 0.6883 0.2850 0.6738 0.031 Uiso 1 1 calc R . . . .
C24 C 0.55557(16) 0.25887(15) 0.71466(13) 0.0205(4) Uani 1 1 d . . . . .
H24 H 0.5793 0.2764 0.7672 0.025 Uiso 1 1 calc R . . . .
C25 C 0.25967(15) 0.02932(14) 0.58251(12) 0.0178(4) Uani 1 1 d . . . . .
C26 C 0.20986(16) -0.03921(15) 0.62745(13) 0.0209(5) Uani 1 1 d . . . . .
H26 H 0.1933 -0.0253 0.6769 0.025 Uiso 1 1 calc R . . . .
C27 C 0.18433(17) -0.12873(16) 0.59918(15) 0.0266(5) Uani 1 1 d . . . . .
H27 H 0.1497 -0.1742 0.6294 0.032 Uiso 1 1 calc R . . . .
C28 C 0.21022(18) -0.15050(17) 0.52623(15) 0.0300(5) Uani 1 1 d . . . . .
H28 H 0.1938 -0.2104 0.5078 0.036 Uiso 1 1 calc R . . . .
C29 C 0.26083(19) -0.08244(17) 0.48091(14) 0.0296(5) Uani 1 1 d . . . . .
H29 H 0.2793 -0.0964 0.4323 0.036 Uiso 1 1 calc R . . . .
C30 C 0.28367(18) 0.00619(16) 0.50845(13) 0.0259(5) Uani 1 1 d . . . . .
H30 H 0.3157 0.0514 0.4771 0.031 Uiso 1 1 calc R . . . .
C31 C 0.22548(16) 0.17979(15) 0.54108(12) 0.0193(4) Uani 1 1 d . . . . .
C32 C 0.13920(17) 0.11924(18) 0.49984(13) 0.0261(5) Uani 1 1 d . . . . .
H32 H 0.1193 0.0582 0.5053 0.031 Uiso 1 1 calc R . . . .
C33 C 0.08220(19) 0.1479(2) 0.45068(14) 0.0334(6) Uani 1 1 d . . . . .
H33 H 0.0243 0.1063 0.4239 0.040 Uiso 1 1 calc R . . . .
C34 C 0.1109(2) 0.2374(2) 0.44141(15) 0.0415(7) Uani 1 1 d . . . . .
H34 H 0.0725 0.2567 0.4085 0.050 Uiso 1 1 calc R . . . .
C35 C 0.1975(2) 0.2995(2) 0.48129(16) 0.0403(7) Uani 1 1 d . . . . .
H35 H 0.2175 0.3603 0.4745 0.048 Uiso 1 1 calc R . . . .
C36 C 0.25403(19) 0.27089(17) 0.53116(14) 0.0277(5) Uani 1 1 d . . . . .
H36 H 0.3115 0.3128 0.5582 0.033 Uiso 1 1 calc R . . . .
C37 C 0.16780(16) 0.18903(15) 0.91056(12) 0.0176(4) Uani 1 1 d . . . . .
C38 C 0.09999(16) 0.13086(16) 0.95620(12) 0.0214(5) Uani 1 1 d . . . . .
H38 H 0.0622 0.0720 0.9355 0.026 Uiso 1 1 calc R . . . .
C39 C 0.08869(18) 0.16031(17) 1.03226(13) 0.0259(5) Uani 1 1 d . . . . .
H39 H 0.0439 0.1209 1.0621 0.031 Uiso 1 1 calc R . . . .
C40 C 0.14360(18) 0.24752(18) 1.06338(13) 0.0273(5) Uani 1 1 d . . . . .
H40 H 0.1353 0.2672 1.1138 0.033 Uiso 1 1 calc R . . . .
C41 C 0.21117(18) 0.30569(17) 1.01924(14) 0.0275(5) Uani 1 1 d . . . . .
H41 H 0.2484 0.3645 1.0402 0.033 Uiso 1 1 calc R . . . .
C42 C 0.22361(17) 0.27647(15) 0.94354(13) 0.0216(5) Uani 1 1 d . . . . .
H42 H 0.2698 0.3159 0.9147 0.026 Uiso 1 1 calc R . . . .
C43 C 0.12462(15) 0.03362(14) 0.80743(12) 0.0163(4) Uani 1 1 d . . . . .
C44 C 0.18083(16) -0.00372(15) 0.84890(12) 0.0195(4) Uani 1 1 d . . . . .
H44 H 0.2408 0.0339 0.8755 0.023 Uiso 1 1 calc R . . . .
C45 C 0.14886(18) -0.09582(16) 0.85110(14) 0.0247(5) Uani 1 1 d . . . . .
H45 H 0.1865 -0.1193 0.8802 0.030 Uiso 1 1 calc R . . . .
C46 C 0.06119(18) -0.15302(16) 0.81027(14) 0.0272(5) Uani 1 1 d . . . . .
H46 H 0.0405 -0.2149 0.8107 0.033 Uiso 1 1 calc R . . . .
C47 C 0.00466(18) -0.11766(16) 0.76892(14) 0.0271(5) Uani 1 1 d . . . . .
H47 H -0.0543 -0.1559 0.7413 0.033 Uiso 1 1 calc R . . . .
C48 C 0.03535(17) -0.02457(15) 0.76823(13) 0.0218(5) Uani 1 1 d . . . . .
H48 H -0.0043 -0.0013 0.7413 0.026 Uiso 1 1 calc R . . . .
C49 C 0.07331(15) 0.17754(14) 0.76189(12) 0.0180(4) Uani 1 1 d . . . . .
C50 C 0.05167(16) 0.15886(16) 0.68023(13) 0.0238(5) Uani 1 1 d . . . . .
H50 H 0.0871 0.1329 0.6514 0.029 Uiso 1 1 calc R . . . .
C51 C -0.02121(17) 0.17806(17) 0.64152(14) 0.0285(5) Uani 1 1 d . . . . .
H51 H -0.0349 0.1643 0.5873 0.034 Uiso 1 1 calc R . . . .
C52 C -0.07398(17) 0.21783(17) 0.68350(15) 0.0287(5) Uani 1 1 d . . . . .
H52 H -0.1225 0.2314 0.6575 0.034 Uiso 1 1 calc R . . . .
C53 C -0.05390(18) 0.23706(16) 0.76409(15) 0.0281(5) Uani 1 1 d . . . . .
H53 H -0.0892 0.2635 0.7924 0.034 Uiso 1 1 calc R . . . .
C54 C 0.01873(16) 0.21706(15) 0.80298(13) 0.0225(5) Uani 1 1 d . . . . .
H54 H 0.0313 0.2302 0.8573 0.027 Uiso 1 1 calc R . . . .
O1 O 0.58955(12) -0.18650(11) 0.89138(10) 0.0275(4) Uani 1 1 d . . . . .
O2 O 0.70071(12) -0.01077(11) 0.86519(10) 0.0279(4) Uani 1 1 d . . . . .
O3 O 0.69339(12) -0.06693(12) 0.70781(10) 0.0293(4) Uani 1 1 d . . . . .
O4 O 0.58592(13) -0.24116(11) 0.73591(10) 0.0287(4) Uani 1 1 d . . . . .
O5 O 0.40199(13) -0.22543(12) 0.79996(10) 0.0311(4) Uani 1 1 d . . . . .
O6 O 0.46992(13) -0.14678(12) 0.66479(10) 0.0314(4) Uani 1 1 d . . . . .
O7 O 0.54489(12) 0.01560(11) 0.75448(9) 0.0268(4) Uani 1 1 d . . . . .
O8 O 0.48005(13) -0.06113(11) 0.89047(10) 0.0289(4) Uani 1 1 d . . . . .
C55 C 0.68244(19) -0.14058(18) 0.93445(15) 0.0339(6) Uani 1 1 d . . . . .
H55A H 0.7331 -0.1515 0.9072 0.041 Uiso 1 1 calc R . . . .
H55B H 0.6819 -0.1614 0.9863 0.041 Uiso 1 1 calc R . . . .
C56 C 0.7020(2) -0.04243(18) 0.94136(14) 0.0332(6) Uani 1 1 d . . . . .
H56A H 0.6525 -0.0321 0.9707 0.040 Uiso 1 1 calc R . . . .
H56B H 0.7656 -0.0088 0.9702 0.040 Uiso 1 1 calc R . . . .
C57 C 0.79047(19) 0.01026(19) 0.82937(15) 0.0331(6) Uani 1 1 d . . . . .
H57A H 0.8154 -0.0364 0.8351 0.040 Uiso 1 1 calc R . . . .
H57B H 0.8395 0.0670 0.8535 0.040 Uiso 1 1 calc R . . . .
C58 C 0.76730(19) 0.01627(17) 0.74438(15) 0.0324(6) Uani 1 1 d . . . . .
H58A H 0.7443 0.0643 0.7396 0.039 Uiso 1 1 calc R . . . .
H58B H 0.8266 0.0307 0.7173 0.039 Uiso 1 1 calc R . . . .
C59 C 0.7304(2) -0.13372(18) 0.68777(15) 0.0338(6) Uani 1 1 d . . . . .
H59A H 0.7732 -0.1372 0.7313 0.041 Uiso 1 1 calc R . . . .
H59B H 0.7677 -0.1193 0.6422 0.041 Uiso 1 1 calc R . . . .
C60 C 0.6442(2) -0.22091(18) 0.66993(15) 0.0331(6) Uani 1 1 d . . . . .
H60A H 0.6041 -0.2178 0.6244 0.040 Uiso 1 1 calc R . . . .
H60B H 0.6668 -0.2686 0.6575 0.040 Uiso 1 1 calc R . . . .
C61 C 0.6182(2) -0.28623(18) 0.79169(15) 0.0340(6) Uani 1 1 d . . . . .
H61A H 0.6891 -0.2588 0.8017 0.041 Uiso 1 1 calc R . . . .
H61B H 0.5990 -0.3490 0.7724 0.041 Uiso 1 1 calc R . . . .
C62 C 0.5705(2) -0.27839(17) 0.86568(15) 0.0312(6) Uani 1 1 d . . . . .
H62A H 0.5002 -0.3123 0.8563 0.037 Uiso 1 1 calc R . . . .
H62B H 0.5952 -0.3043 0.9069 0.037 Uiso 1 1 calc R . . . .
C63 C 0.3593(2) -0.26913(18) 0.72341(16) 0.0347(6) Uani 1 1 d . . . . .
H63A H 0.2905 -0.3065 0.7260 0.042 Uiso 1 1 calc R . . . .
H63B H 0.3921 -0.3077 0.7058 0.042 Uiso 1 1 calc R . . . .
C64 C 0.3685(2) -0.20157(19) 0.66557(16) 0.0371(6) Uani 1 1 d . . . . .
H64A H 0.3414 -0.2320 0.6136 0.045 Uiso 1 1 calc R . . . .
H64B H 0.3327 -0.1649 0.6810 0.045 Uiso 1 1 calc R . . . .
C65 C 0.4881(2) -0.06488(17) 0.62978(14) 0.0323(6) Uani 1 1 d . . . . .
H65A H 0.4414 -0.0766 0.5842 0.039 Uiso 1 1 calc R . . . .
H65B H 0.5536 -0.0431 0.6120 0.039 Uiso 1 1 calc R . . . .
C66 C 0.4794(2) 0.00601(18) 0.68662(14) 0.0314(6) Uani 1 1 d . . . . .
H66A H 0.4977 0.0625 0.6634 0.038 Uiso 1 1 calc R . . . .
H66B H 0.4125 -0.0121 0.7008 0.038 Uiso 1 1 calc R . . . .
C67 C 0.53006(19) 0.06700(16) 0.82051(14) 0.0283(5) Uani 1 1 d . . . . .
H67A H 0.5118 0.1141 0.8021 0.034 Uiso 1 1 calc R . . . .
H67B H 0.5909 0.0953 0.8542 0.034 Uiso 1 1 calc R . . . .
C68 C 0.4513(2) 0.00871(17) 0.86687(15) 0.0310(6) Uani 1 1 d . . . . .
H68A H 0.4441 0.0438 0.9127 0.037 Uiso 1 1 calc R . . . .
H68B H 0.3890 -0.0169 0.8349 0.037 Uiso 1 1 calc R . . . .
C69 C 0.4014(2) -0.13587(18) 0.91428(15) 0.0327(6) Uani 1 1 d . . . . .
H69A H 0.3610 -0.1143 0.9457 0.039 Uiso 1 1 calc R . . . .
H69B H 0.4280 -0.1692 0.9469 0.039 Uiso 1 1 calc R . . . .
C70 C 0.33878(19) -0.19758(18) 0.84489(17) 0.0349(6) Uani 1 1 d . . . . .
H70A H 0.2874 -0.2493 0.8625 0.042 Uiso 1 1 calc R . . . .
H70B H 0.3083 -0.1663 0.8134 0.042 Uiso 1 1 calc R . . . .
Li1 Li 0.5583(3) -0.1141(3) 0.7858(2) 0.0301(9) Uani 1 1 d . . . . .
C71 C -0.2031(2) 0.2174(2) 0.94334(17) 0.0417(7) Uani 1 1 d . . . . .
H71 H -0.2398 0.1594 0.9200 0.050 Uiso 1 1 calc R . . . .
C72 C -0.2390(2) 0.2829(2) 0.93766(17) 0.0440(7) Uani 1 1 d . . . . .
H72 H -0.2994 0.2699 0.9098 0.053 Uiso 1 1 calc R . . . .
C73 C -0.1854(3) 0.3681(2) 0.97327(19) 0.0524(9) Uani 1 1 d . . . . .
H73 H -0.2095 0.4129 0.9698 0.063 Uiso 1 1 calc R . . . .
C74 C -0.0951(3) 0.3872(2) 1.0144(2) 0.0615(10) Uani 1 1 d . . . . .
H74 H -0.0587 0.4446 1.0391 0.074 Uiso 1 1 calc R . . . .
C75 C -0.0600(2) 0.3203(3) 1.0184(2) 0.0580(9) Uani 1 1 d . . . . .
H75 H 0.0008 0.3328 1.0455 0.070 Uiso 1 1 calc R . . . .
C76 C -0.1132(2) 0.2363(2) 0.98312(17) 0.0439(7) Uani 1 1 d . . . . .
H76 H -0.0889 0.1915 0.9859 0.053 Uiso 1 1 calc R . . . .
C77 C 0.7510(3) 0.5426(3) 0.7736(2) 0.0614(10) Uani 1 1 d . . . . .
H77 H 0.6872 0.5377 0.7797 0.074 Uiso 1 1 calc R . . . .
C78 C 0.8102(3) 0.6080(2) 0.73315(19) 0.0534(9) Uani 1 1 d . . . . .
H78 H 0.7860 0.6464 0.7100 0.064 Uiso 1 1 calc R . . . .
C79 C 0.9040(2) 0.6182(2) 0.72599(17) 0.0472(8) Uani 1 1 d . . . . .
H79 H 0.9445 0.6641 0.6988 0.057 Uiso 1 1 calc R . . . .
C80 C 0.9393(3) 0.5619(3) 0.7583(2) 0.0644(11) Uani 1 1 d . . . . .
H80 H 1.0043 0.5697 0.7537 0.077 Uiso 1 1 calc R . . . .
C81 C 0.8802(3) 0.4929(3) 0.7980(2) 0.0673(11) Uani 1 1 d . . . . .
H81 H 0.9040 0.4532 0.8193 0.081 Uiso 1 1 calc R . . . .
C82 C 0.7841(3) 0.4838(3) 0.8055(2) 0.0630(10) Uani 1 1 d . . . . .
H82 H 0.7426 0.4379 0.8321 0.076 Uiso 1 1 calc R . . . .
C83 C 0.0597(4) 0.6118(2) 0.5431(3) 0.0787(14) Uani 1 1 d . . . . .
H83 H 0.0154 0.6237 0.5738 0.094 Uiso 1 1 calc R . . . .
C84 C 0.0528(3) 0.6183(2) 0.4687(3) 0.0604(10) Uani 1 1 d . . . . .
H84 H 0.0045 0.6356 0.4473 0.073 Uiso 1 1 calc R . . . .
C85 C 0.1130(3) 0.6009(2) 0.4221(2) 0.0578(9) Uani 1 1 d . . . . .
H85 H 0.1059 0.6061 0.3686 0.069 Uiso 1 1 calc R . . . .
C86 C 0.1837(3) 0.5761(2) 0.4498(3) 0.0753(13) Uani 1 1 d . . . . .
H86 H 0.2247 0.5635 0.4158 0.090 Uiso 1 1 calc R . . . .
C87 C 0.1953(3) 0.5693(3) 0.5301(5) 0.117(3) Uani 1 1 d . . . . .
H87 H 0.2442 0.5529 0.5516 0.140 Uiso 1 1 calc R . . . .
C88 C 0.1280(5) 0.5887(3) 0.5780(3) 0.108(2) Uani 1 1 d . . . . .
H88 H 0.1319 0.5853 0.6320 0.130 Uiso 1 1 calc R . . . .

loop_
_atom_site_aniso_label
_atom_site_aniso_U_11
_atom_site_aniso_U_22
_atom_site_aniso_U_33
_atom_site_aniso_U_23
_atom_site_aniso_U_13
_atom_site_aniso_U_12
Ru1 0.01295(8) 0.01414(8) 0.01235(8) 0.00166(6) 0.00155(6) 0.00467(6)
P1 0.0154(3) 0.0152(3) 0.0147(3) 0.0023(2) 0.00020(19) 0.0059(2)
P2 0.0144(3) 0.0170(3) 0.0135(2) 0.0013(2) 0.00168(19) 0.0054(2)
P3 0.0147(3) 0.0168(3) 0.0124(2) 0.0021(2) 0.00190(19) 0.0063(2)
C1 0.0134(10) 0.0208(11) 0.0145(10) 0.0014(8) 0.0048(7) 0.0082(9)
C2 0.0139(10) 0.0204(11) 0.0148(10) 0.0024(8) 0.0014(7) 0.0063(9)
C3 0.0183(11) 0.0180(11) 0.0264(12) 0.0008(9) 0.0017(9) 0.0040(9)
C4 0.0180(11) 0.0283(13) 0.0218(11) -0.0044(10) -0.0062(9) 0.0031(10)
C5 0.0235(12) 0.0336(13) 0.0154(10) 0.0022(9) -0.0019(8) 0.0127(11)
C6 0.0208(11) 0.0223(11) 0.0180(10) 0.0048(9) 0.0035(8) 0.0097(9)
C7 0.0210(11) 0.0160(11) 0.0158(10) 0.0001(8) -0.0014(8) 0.0038(9)
C8 0.0281(14) 0.0289(14) 0.0404(15) 0.0142(12) 0.0110(11) 0.0131(11)
C9 0.0295(14) 0.0365(15) 0.0413(15) 0.0114(12) 0.0162(12) 0.0117(12)
C10 0.0369(15) 0.0209(12) 0.0226(12) 0.0047(10) 0.0068(10) 0.0032(11)
C11 0.0410(16) 0.0272(13) 0.0296(13) 0.0131(11) 0.0058(11) 0.0146(12)
C12 0.0290(13) 0.0300(13) 0.0279(12) 0.0090(10) 0.0076(10) 0.0149(11)
C13 0.0212(11) 0.0167(11) 0.0204(11) 0.0072(9) 0.0042(8) 0.0064(9)
C14 0.0312(14) 0.0319(14) 0.0255(12) -0.0026(10) -0.0043(10) 0.0188(12)
C15 0.0427(17) 0.0395(16) 0.0388(15) -0.0136(12) -0.0049(12) 0.0250(14)
C16 0.0381(16) 0.0437(17) 0.0534(18) -0.0023(14) 0.0010(13) 0.0304(15)
C17 0.0218(13) 0.0319(14) 0.0466(16) 0.0066(12) -0.0038(11) 0.0127(11)
C18 0.0203(12) 0.0205(12) 0.0308(13) 0.0019(10) -0.0017(9) 0.0073(10)
C19 0.0170(11) 0.0213(11) 0.0155(10) 0.0038(8) 0.0039(8) 0.0098(9)
C20 0.0165(11) 0.0159(10) 0.0193(10) 0.0019(8) 0.0024(8) 0.0042(9)
C21 0.0269(13) 0.0288(13) 0.0175(11) 0.0006(9) 0.0058(9) 0.0083(11)
C22 0.0218(12) 0.0372(15) 0.0284(13) 0.0004(11) 0.0126(10) 0.0087(11)
C23 0.0143(11) 0.0267(13) 0.0350(13) 0.0033(10) 0.0047(9) 0.0056(10)
C24 0.0192(11) 0.0194(11) 0.0221(11) 0.0020(9) 0.0019(8) 0.0069(9)
C25 0.0152(10) 0.0195(11) 0.0174(10) -0.0013(8) -0.0014(8) 0.0064(9)
C26 0.0182(11) 0.0237(12) 0.0208(11) 0.0009(9) 0.0008(8) 0.0086(9)
C27 0.0207(12) 0.0194(12) 0.0360(13) 0.0040(10) 0.0006(10) 0.0039(10)
C28 0.0275(13) 0.0201(12) 0.0375(14) -0.0086(10) -0.0086(10) 0.0076(10)
C29 0.0319(14) 0.0305(14) 0.0247(12) -0.0075(10) 0.0005(10) 0.0125(11)
C30 0.0286(13) 0.0253(13) 0.0217(11) 0.0002(10) 0.0025(9) 0.0086(11)
C31 0.0199(11) 0.0276(12) 0.0127(10) 0.0031(9) 0.0046(8) 0.0113(10)
C32 0.0238(12) 0.0341(14) 0.0212(11) 0.0031(10) 0.0031(9) 0.0121(11)
C33 0.0248(13) 0.0562(18) 0.0227(12) 0.0055(12) -0.0010(10) 0.0198(13)
C34 0.0437(17) 0.066(2) 0.0291(14) 0.0170(14) 0.0016(12) 0.0357(17)
C35 0.0538(19) 0.0379(16) 0.0374(15) 0.0152(13) 0.0079(13) 0.0245(15)
C36 0.0327(14) 0.0294(13) 0.0229(12) 0.0061(10) 0.0039(10) 0.0133(11)
C37 0.0185(11) 0.0230(11) 0.0149(10) 0.0026(8) 0.0022(8) 0.0118(9)
C38 0.0204(11) 0.0260(12) 0.0180(10) 0.0028(9) 0.0036(8) 0.0092(10)
C39 0.0259(13) 0.0357(14) 0.0195(11) 0.0061(10) 0.0085(9) 0.0143(11)
C40 0.0295(13) 0.0414(15) 0.0173(11) 0.0003(10) 0.0052(9) 0.0209(12)
C41 0.0290(13) 0.0288(13) 0.0256(12) -0.0027(10) 0.0020(10) 0.0132(11)
C42 0.0222(12) 0.0240(12) 0.0194(11) 0.0020(9) 0.0044(9) 0.0096(10)
C43 0.0165(10) 0.0168(10) 0.0139(10) 0.0009(8) 0.0046(8) 0.0044(9)
C44 0.0192(11) 0.0229(12) 0.0173(10) 0.0037(9) 0.0041(8) 0.0087(9)
C45 0.0268(13) 0.0268(13) 0.0274(12) 0.0124(10) 0.0111(10) 0.0153(11)
C46 0.0325(14) 0.0177(12) 0.0319(13) 0.0042(10) 0.0153(10) 0.0084(10)
C47 0.0230(12) 0.0244(13) 0.0272(12) -0.0016(10) 0.0059(9) 0.0022(10)
C48 0.0198(11) 0.0230(12) 0.0210(11) 0.0025(9) 0.0034(8) 0.0064(10)
C49 0.0152(10) 0.0182(11) 0.0185(10) 0.0074(8) 0.0037(8) 0.0032(9)
C50 0.0169(11) 0.0325(13) 0.0219(11) 0.0089(10) 0.0056(9) 0.0081(10)
C51 0.0218(12) 0.0386(15) 0.0221(12) 0.0124(11) -0.0004(9) 0.0071(11)
C52 0.0175(12) 0.0314(14) 0.0371(14) 0.0141(11) -0.0015(10) 0.0083(10)
C53 0.0222(12) 0.0265(13) 0.0395(14) 0.0092(11) 0.0069(10) 0.0123(11)
C54 0.0202(11) 0.0253(12) 0.0225(11) 0.0053(9) 0.0044(9) 0.0086(10)
O1 0.0243(9) 0.0269(9) 0.0338(9) 0.0040(7) 0.0007(7) 0.0130(8)
O2 0.0250(9) 0.0307(10) 0.0303(9) 0.0089(7) 0.0054(7) 0.0119(8)
O3 0.0273(9) 0.0294(10) 0.0330(9) 0.0050(8) 0.0050(7) 0.0123(8)
O4 0.0300(9) 0.0301(10) 0.0303(9) 0.0059(7) 0.0034(7) 0.0159(8)
O5 0.0284(10) 0.0358(10) 0.0325(9) -0.0045(8) 0.0002(7) 0.0181(8)
O6 0.0291(10) 0.0293(10) 0.0380(10) 0.0029(8) -0.0027(8) 0.0146(8)
O7 0.0276(9) 0.0341(10) 0.0230(8) 0.0013(7) -0.0004(7) 0.0175(8)
O8 0.0298(10) 0.0237(9) 0.0376(10) 0.0073(8) 0.0063(7) 0.0140(8)
C55 0.0303(14) 0.0404(16) 0.0325(14) 0.0113(12) -0.0026(11) 0.0149(12)
C56 0.0341(15) 0.0413(16) 0.0230(12) 0.0012(11) -0.0015(10) 0.0142(13)
C57 0.0234(13) 0.0337(15) 0.0388(15) 0.0024(12) 0.0045(11) 0.0074(11)
C58 0.0270(14) 0.0288(14) 0.0382(14) 0.0094(11) 0.0099(11) 0.0056(11)
C59 0.0348(15) 0.0421(16) 0.0317(14) 0.0067(12) 0.0128(11) 0.0210(13)
C60 0.0368(15) 0.0383(15) 0.0280(13) -0.0062(11) 0.0023(11) 0.0206(13)
C61 0.0362(15) 0.0290(14) 0.0421(15) 0.0054(12) 0.0023(12) 0.0184(12)
C62 0.0335(14) 0.0250(13) 0.0403(15) 0.0126(11) 0.0073(11) 0.0149(12)
C63 0.0271(14) 0.0279(14) 0.0440(16) -0.0044(12) -0.0052(11) 0.0078(11)
C64 0.0286(14) 0.0384(16) 0.0404(15) -0.0007(12) -0.0103(11) 0.0112(12)
C65 0.0401(15) 0.0364(15) 0.0241(12) 0.0058(11) 0.0000(11) 0.0190(13)
C66 0.0372(15) 0.0340(15) 0.0292(13) 0.0059(11) -0.0023(11) 0.0208(12)
C67 0.0343(14) 0.0225(12) 0.0306(13) 0.0010(10) 0.0043(10) 0.0139(11)
C68 0.0374(15) 0.0275(13) 0.0363(14) 0.0056(11) 0.0117(11) 0.0203(12)
C69 0.0361(15) 0.0320(14) 0.0368(14) 0.0120(12) 0.0178(11) 0.0173(12)
C70 0.0256(14) 0.0318(14) 0.0505(17) 0.0051(12) 0.0118(12) 0.0133(12)
Li1 0.029(2) 0.031(2) 0.032(2) 0.0033(18) 0.0026(17) 0.0136(19)
C71 0.0395(17) 0.0431(17) 0.0449(17) 0.0029(14) 0.0099(13) 0.0185(14)
C72 0.0414(17) 0.060(2) 0.0408(16) 0.0052(15) 0.0043(13) 0.0310(16)
C73 0.078(3) 0.050(2) 0.0468(18) 0.0155(16) 0.0179(17) 0.041(2)
C74 0.066(3) 0.045(2) 0.060(2) -0.0024(17) 0.0181(19) 0.0059(19)
C75 0.0371(18) 0.081(3) 0.053(2) -0.0022(19) 0.0025(15) 0.0216(19)
C76 0.0459(18) 0.059(2) 0.0406(16) 0.0087(15) 0.0104(13) 0.0340(17)
C77 0.0385(19) 0.101(3) 0.051(2) 0.018(2) 0.0043(15) 0.032(2)
C78 0.067(2) 0.066(2) 0.0454(18) 0.0049(17) 0.0036(16) 0.046(2)
C79 0.0469(19) 0.0487(19) 0.0395(17) 0.0083(14) -0.0003(14) 0.0117(16)
C80 0.0414(19) 0.105(3) 0.061(2) 0.030(2) 0.0077(16) 0.040(2)
C81 0.089(3) 0.076(3) 0.061(2) 0.023(2) 0.001(2) 0.056(3)
C82 0.059(2) 0.061(2) 0.052(2) 0.0193(18) 0.0032(17) 0.0034(19)
C83 0.094(4) 0.037(2) 0.079(3) -0.004(2) 0.043(3) -0.005(2)
C84 0.048(2) 0.0317(18) 0.095(3) 0.0093(19) 0.006(2) 0.0074(16)
C85 0.072(3) 0.0320(18) 0.055(2) 0.0033(15) 0.0024(18) 0.0058(17)
C86 0.048(2) 0.042(2) 0.135(4) 0.019(2) 0.035(2) 0.0110(18)
C87 0.043(2) 0.062(3) 0.217(7) 0.067(4) -0.053(3) -0.011(2)
C88 0.134(5) 0.059(3) 0.050(2) 0.021(2) -0.033(3) -0.048(3)

loop_
_atom_type_symbol
_atom_type_description
_atom_type_scat_dispersion_real
_atom_type_scat_dispersion_imag
_atom_type_scat_source
C C 0.0033 0.0016 'International Tables Vol C Tables 4.2.6.8 and 6.1.1.4'
H H 0.0000 0.0000 'International Tables Vol C Tables 4.2.6.8 and 6.1.1.4'
Li Li -0.0003 0.0001 'International Tables Vol C Tables 4.2.6.8 and 6.1.1.4'
O O 0.0106 0.0060 'International Tables Vol C Tables 4.2.6.8 and 6.1.1.4'
P P 0.1023 0.0942 'International Tables Vol C Tables 4.2.6.8 and 6.1.1.4'
Ru Ru -1.2594 0.8363 'International Tables Vol C Tables 4.2.6.8 and 6.1.1.4'

loop_
_geom_angle_atom_site_label_1
_geom_angle_atom_site_label_2
_geom_angle_atom_site_label_3
_geom_angle
_geom_angle_site_symmetry_1
_geom_angle_site_symmetry_3
_geom_angle_publ_flag
P1 Ru1 H 155.9(9) . . ?
P2 Ru1 H 92.5(9) . . ?
P2 Ru1 P1 106.628(19) . . ?
P3 Ru1 H 86.2(9) . . ?
P3 Ru1 P1 101.99(2) . . ?
P3 Ru1 P2 106.09(2) . . ?
C1 Ru1 H 88.6(9) . . ?
C1 Ru1 P1 67.75(6) . . ?
C1 Ru1 P2 153.71(6) . . ?
C1 Ru1 P3 100.19(5) . . ?
C1 Ru1 C19 86.57(8) . . ?
C19 Ru1 H 84.8(9) . . ?
C19 Ru1 P1 89.02(6) . . ?
C19 Ru1 P2 67.40(6) . . ?
C19 Ru1 P3 168.61(6) . . ?
C2 P1 Ru1 83.91(7) . . ?
C2 P1 C7 107.01(10) . . ?
C2 P1 C13 106.81(10) . . ?
C7 P1 Ru1 130.35(7) . . ?
C13 P1 Ru1 126.23(7) . . ?
C13 P1 C7 97.44(10) . . ?
C20 P2 Ru1 85.96(7) . . ?
C20 P2 C25 103.23(10) . . ?
C20 P2 C31 111.13(10) . . ?
C25 P2 Ru1 126.64(7) . . ?
C25 P2 C31 99.18(10) . . ?
C31 P2 Ru1 126.56(7) . . ?
C37 P3 Ru1 122.47(7) . . ?
C43 P3 Ru1 112.85(7) . . ?
C43 P3 C37 98.22(9) . . ?
C49 P3 Ru1 120.09(7) . . ?
C49 P3 C37 97.92(9) . . ?
C49 P3 C43 101.23(10) . . ?
C2 C1 Ru1 106.82(14) . . ?
C6 C1 Ru1 137.00(16) . . ?
C6 C1 C2 115.44(19) . . ?
C1 C2 P1 100.55(15) . . ?
C3 C2 P1 135.59(17) . . ?
C3 C2 C1 123.85(19) . . ?
C2 C3 H3 120.7 . . ?
C4 C3 C2 118.5(2) . . ?
C4 C3 H3 120.7 . . ?
C3 C4 H4 120.3 . . ?
C3 C4 C5 119.3(2) . . ?
C5 C4 H4 120.3 . . ?
C4 C5 H5 119.2 . . ?
C4 C5 C6 121.6(2) . . ?
C6 C5 H5 119.2 . . ?
C1 C6 H6 119.4 . . ?
C5 C6 C1 121.3(2) . . ?
C5 C6 H6 119.4 . . ?
C8 C7 P1 119.35(17) . . ?
C8 C7 C12 117.5(2) . . ?
C12 C7 P1 123.15(17) . . ?
C7 C8 H8 119.4 . . ?
C7 C8 C9 121.2(2) . . ?
C9 C8 H8 119.4 . . ?
C8 C9 H9 119.7 . . ?
C10 C9 C8 120.6(2) . . ?
C10 C9 H9 119.7 . . ?
C9 C10 H10 120.4 . . ?
C11 C10 C9 119.2(2) . . ?
C11 C10 H10 120.4 . . ?
C10 C11 H11 119.7 . . ?
C10 C11 C12 120.6(2) . . ?
C12 C11 H11 119.7 . . ?
C7 C12 C11 121.0(2) . . ?
C7 C12 H12 119.5 . . ?
C11 C12 H12 119.5 . . ?
C14 C13 P1 121.96(17) . . ?
C18 C13 P1 119.39(18) . . ?
C18 C13 C14 118.5(2) . . ?
C13 C14 H14 119.6 . . ?
C15 C14 C13 120.8(2) . . ?
C15 C14 H14 119.6 . . ?
C14 C15 H15 120.1 . . ?
C14 C15 C16 119.8(3) . . ?
C16 C15 H15 120.1 . . ?
C15 C16 H16 120.0 . . ?
C17 C16 C15 120.0(2) . . ?
C17 C16 H16 120.0 . . ?
C16 C17 H17 119.9 . . ?
C16 C17 C18 120.3(2) . . ?
C18 C17 H17 119.9 . . ?
C13 C18 H18 119.7 . . ?
C17 C18 C13 120.6(2) . . ?
C17 C18 H18 119.7 . . ?
C20 C19 Ru1 106.61(14) . . ?
C24 C19 Ru1 137.27(16) . . ?
C24 C19 C20 116.11(18) . . ?
C19 C20 P2 99.11(14) . . ?
C21 C20 P2 137.25(18) . . ?
C21 C20 C19 123.2(2) . . ?
C20 C21 H21 120.7 . . ?
C22 C21 C20 118.5(2) . . ?
C22 C21 H21 120.7 . . ?
C21 C22 H22 120.1 . . ?
C21 C22 C23 119.8(2) . . ?
C23 C22 H22 120.1 . . ?
C22 C23 H23 119.5 . . ?
C22 C23 C24 121.0(2) . . ?
C24 C23 H23 119.5 . . ?
C19 C24 H24 119.4 . . ?
C23 C24 C19 121.2(2) . . ?
C23 C24 H24 119.4 . . ?
C26 C25 P2 120.50(16) . . ?
C26 C25 C30 118.4(2) . . ?
C30 C25 P2 121.12(17) . . ?
C25 C26 H26 119.7 . . ?
C25 C26 C27 120.5(2) . . ?
C27 C26 H26 119.7 . . ?
C26 C27 H27 119.8 . . ?
C28 C27 C26 120.4(2) . . ?
C28 C27 H27 119.8 . . ?
C27 C28 H28 120.2 . . ?
C27 C28 C29 119.6(2) . . ?
C29 C28 H28 120.2 . . ?
C28 C29 H29 120.2 . . ?
C30 C29 C28 119.7(2) . . ?
C30 C29 H29 120.2 . . ?
C25 C30 H30 119.3 . . ?
C29 C30 C25 121.4(2) . . ?
C29 C30 H30 119.3 . . ?
C32 C31 P2 122.65(17) . . ?
C32 C31 C36 118.1(2) . . ?
C36 C31 P2 118.50(18) . . ?
C31 C32 H32 119.3 . . ?
C33 C32 C31 121.3(2) . . ?
C33 C32 H32 119.3 . . ?
C32 C33 H33 120.0 . . ?
C34 C33 C32 120.1(3) . . ?
C34 C33 H33 120.0 . . ?
C33 C34 H34 120.1 . . ?
C33 C34 C35 119.9(2) . . ?
C35 C34 H34 120.1 . . ?
C34 C35 H35 120.0 . . ?
C36 C35 C34 120.0(3) . . ?
C36 C35 H35 120.0 . . ?
C31 C36 H36 119.7 . . ?
C35 C36 C31 120.6(2) . . ?
C35 C36 H36 119.7 . . ?
C38 C37 P3 122.89(17) . . ?
C42 C37 P3 118.80(16) . . ?
C42 C37 C38 118.1(2) . . ?
C37 C38 H38 119.6 . . ?
C39 C38 C37 120.7(2) . . ?
C39 C38 H38 119.6 . . ?
C38 C39 H39 119.9 . . ?
C40 C39 C38 120.3(2) . . ?
C40 C39 H39 119.9 . . ?
C39 C40 H40 120.1 . . ?
C39 C40 C41 119.7(2) . . ?
C41 C40 H40 120.1 . . ?
C40 C41 H41 119.9 . . ?
C40 C41 C42 120.3(2) . . ?
C42 C41 H41 119.9 . . ?
C37 C42 C41 120.9(2) . . ?
C37 C42 H42 119.6 . . ?
C41 C42 H42 119.6 . . ?
C44 C43 P3 116.46(16) . . ?
C48 C43 P3 125.50(17) . . ?
C48 C43 C44 118.0(2) . . ?
C43 C44 H44 119.4 . . ?
C45 C44 C43 121.1(2) . . ?
C45 C44 H44 119.4 . . ?
C44 C45 H45 119.9 . . ?
C46 C45 C44 120.3(2) . . ?
C46 C45 H45 119.9 . . ?
C45 C46 H46 120.2 . . ?
C47 C46 C45 119.5(2) . . ?
C47 C46 H46 120.2 . . ?
C46 C47 H47 119.8 . . ?
C46 C47 C48 120.4(2) . . ?
C48 C47 H47 119.8 . . ?
C43 C48 C47 120.6(2) . . ?
C43 C48 H48 119.7 . . ?
C47 C48 H48 119.7 . . ?
C50 C49 P3 117.67(16) . . ?
C54 C49 P3 124.68(17) . . ?
C54 C49 C50 117.4(2) . . ?
C49 C50 H50 119.3 . . ?
C51 C50 C49 121.5(2) . . ?
C51 C50 H50 119.3 . . ?
C50 C51 H51 120.0 . . ?
C50 C51 C52 120.1(2) . . ?
C52 C51 H51 120.0 . . ?
C51 C52 H52 120.2 . . ?
C53 C52 C51 119.6(2) . . ?
C53 C52 H52 120.2 . . ?
C52 C53 H53 119.8 . . ?
C52 C53 C54 120.3(2) . . ?
C54 C53 H53 119.8 . . ?
C49 C54 H54 119.4 . . ?
C53 C54 C49 121.1(2) . . ?
C53 C54 H54 119.4 . . ?
C55 O1 C62 113.15(19) . . ?
C55 O1 Li1 114.89(18) . . ?
C62 O1 Li1 110.13(17) . . ?
C56 O2 Li1 108.62(17) . . ?
C57 O2 C56 114.11(19) . . ?
C57 O2 Li1 114.58(17) . . ?
C58 O3 Li1 109.30(17) . . ?
C59 O3 C58 113.57(19) . . ?
C59 O3 Li1 114.48(17) . . ?
C60 O4 Li1 110.63(17) . . ?
C61 O4 C60 113.76(19) . . ?
C61 O4 Li1 116.33(18) . . ?
C63 O5 Li1 107.84(18) . . ?
C70 O5 C63 114.3(2) . . ?
C70 O5 Li1 116.40(18) . . ?
C64 O6 C65 113.67(19) . . ?
C64 O6 Li1 114.43(18) . . ?
C65 O6 Li1 109.06(18) . . ?
C66 O7 C67 112.99(18) . . ?
C66 O7 Li1 115.22(18) . . ?
C67 O7 Li1 113.40(17) . . ?
C68 O8 Li1 111.45(16) . . ?
C69 O8 C68 113.56(19) . . ?
C69 O8 Li1 109.26(17) . . ?
O1 C55 H55A 110.3 . . ?
O1 C55 H55B 110.3 . . ?
O1 C55 C56 107.2(2) . . ?
H55A C55 H55B 108.5 . . ?
C56 C55 H55A 110.3 . . ?
C56 C55 H55B 110.3 . . ?
O2 C56 C55 111.2(2) . . ?
O2 C56 H56A 109.4 . . ?
O2 C56 H56B 109.4 . . ?
C55 C56 H56A 109.4 . . ?
C55 C56 H56B 109.4 . . ?
H56A C56 H56B 108.0 . . ?
O2 C57 H57A 110.5 . . ?
O2 C57 H57B 110.5 . . ?
O2 C57 C58 106.3(2) . . ?
H57A C57 H57B 108.7 . . ?
C58 C57 H57A 110.5 . . ?
C58 C57 H57B 110.5 . . ?
O3 C58 C57 111.3(2) . . ?
O3 C58 H58A 109.4 . . ?
O3 C58 H58B 109.4 . . ?
C57 C58 H58A 109.4 . . ?
C57 C58 H58B 109.4 . . ?
H58A C58 H58B 108.0 . . ?
O3 C59 H59A 110.3 . . ?
O3 C59 H59B 110.3 . . ?
O3 C59 C60 107.2(2) . . ?
H59A C59 H59B 108.5 . . ?
C60 C59 H59A 110.3 . . ?
C60 C59 H59B 110.3 . . ?
O4 C60 C59 110.8(2) . . ?
O4 C60 H60A 109.5 . . ?
O4 C60 H60B 109.5 . . ?
C59 C60 H60A 109.5 . . ?
C59 C60 H60B 109.5 . . ?
H60A C60 H60B 108.1 . . ?
O4 C61 H61A 110.3 . . ?
O4 C61 H61B 110.3 . . ?
O4 C61 C62 106.87(19) . . ?
H61A C61 H61B 108.6 . . ?
C62 C61 H61A 110.3 . . ?
C62 C61 H61B 110.3 . . ?
O1 C62 C61 111.7(2) . . ?
O1 C62 H62A 109.3 . . ?
O1 C62 H62B 109.3 . . ?
C61 C62 H62A 109.3 . . ?
C61 C62 H62B 109.3 . . ?
H62A C62 H62B 107.9 . . ?
O5 C63 H63A 109.5 . . ?
O5 C63 H63B 109.5 . . ?
O5 C63 C64 110.9(2) . . ?
H63A C63 H63B 108.0 . . ?
C64 C63 H63A 109.4 . . ?
C64 C63 H63B 109.4 . . ?
O6 C64 C63 107.8(2) . . ?
O6 C64 H64A 110.1 . . ?
O6 C64 H64B 110.1 . . ?
C63 C64 H64A 110.1 . . ?
C63 C64 H64B 110.1 . . ?
H64A C64 H64B 108.5 . . ?
O6 C65 H65A 109.3 . . ?
O6 C65 H65B 109.3 . . ?
O6 C65 C66 111.7(2) . . ?
H65A C65 H65B 108.0 . . ?
C66 C65 H65A 109.3 . . ?
C66 C65 H65B 109.3 . . ?
O7 C66 C65 106.51(19) . . ?
O7 C66 H66A 110.4 . . ?
O7 C66 H66B 110.4 . . ?
C65 C66 H66A 110.4 . . ?
C65 C66 H66B 110.4 . . ?
H66A C66 H66B 108.6 . . ?
O7 C67 H67A 109.4 . . ?
O7 C67 H67B 109.4 . . ?
O7 C67 C68 111.1(2) . . ?
H67A C67 H67B 108.0 . . ?
C68 C67 H67A 109.4 . . ?
C68 C67 H67B 109.4 . . ?
O8 C68 C67 107.29(19) . . ?
O8 C68 H68A 110.3 . . ?
O8 C68 H68B 110.3 . . ?
C67 C68 H68A 110.3 . . ?
C67 C68 H68B 110.3 . . ?
H68A C68 H68B 108.5 . . ?
O8 C69 H69A 109.3 . . ?
O8 C69 H69B 109.3 . . ?
O8 C69 C70 111.8(2) . . ?
H69A C69 H69B 107.9 . . ?
C70 C69 H69A 109.3 . . ?
C70 C69 H69B 109.3 . . ?
O5 C70 C69 106.9(2) . . ?
O5 C70 H70A 110.3 . . ?
O5 C70 H70B 110.3 . . ?
C69 C70 H70A 110.3 . . ?
C69 C70 H70B 110.3 . . ?
H70A C70 H70B 108.6 . . ?
O1 Li1 O2 71.52(13) . . ?
O1 Li1 O3 110.92(18) . . ?
O1 Li1 O4 71.08(13) . . ?
O1 Li1 O5 77.15(14) . . ?
O1 Li1 O8 78.82(14) . . ?
O2 Li1 O8 79.71(14) . . ?
O3 Li1 O2 70.82(13) . . ?
O3 Li1 O8 143.1(2) . . ?
O4 Li1 O2 110.26(18) . . ?
O4 Li1 O3 70.92(13) . . ?
O4 Li1 O8 142.4(2) . . ?
O5 Li1 O2 139.8(2) . . ?
O5 Li1 O3 146.0(2) . . ?
O5 Li1 O4 81.64(15) . . ?
O5 Li1 O8 69.98(13) . . ?
O6 Li1 O1 140.4(2) . . ?
O6 Li1 O2 145.6(2) . . ?
O6 Li1 O3 82.34(15) . . ?
O6 Li1 O4 79.30(15) . . ?
O6 Li1 O5 72.92(14) . . ?
O6 Li1 O8 113.43(18) . . ?
O7 Li1 O1 143.1(2) . . ?
O7 Li1 O2 82.39(15) . . ?
O7 Li1 O3 83.30(15) . . ?
O7 Li1 O4 144.5(2) . . ?
O7 Li1 O5 110.50(18) . . ?
O7 Li1 O6 73.27(14) . . ?
O7 Li1 O8 70.98(13) . . ?
C72 C71 H71 119.7 . . ?
C72 C71 C76 120.6(3) . . ?
C76 C71 H71 119.7 . . ?
C71 C72 H72 120.2 . . ?
C71 C72 C73 119.6(3) . . ?
C73 C72 H72 120.2 . . ?
C72 C73 H73 120.0 . . ?
C72 C73 C74 120.0(3) . . ?
C74 C73 H73 120.0 . . ?
C73 C74 H74 120.4 . . ?
C75 C74 C73 119.3(3) . . ?
C75 C74 H74 120.4 . . ?
C74 C75 H75 119.8 . . ?
C76 C75 C74 120.5(3) . . ?
C76 C75 H75 119.8 . . ?
C71 C76 H76 120.0 . . ?
C75 C76 C71 120.0(3) . . ?
C75 C76 H76 120.0 . . ?
C78 C77 H77 119.8 . . ?
C78 C77 C82 120.5(3) . . ?
C82 C77 H77 119.8 . . ?
C77 C78 H78 119.7 . . ?
C79 C78 C77 120.7(3) . . ?
C79 C78 H78 119.7 . . ?
C78 C79 H79 120.0 . . ?
C78 C79 C80 120.1(3) . . ?
C80 C79 H79 120.0 . . ?
C79 C80 H80 119.6 . . ?
C79 C80 C81 120.8(3) . . ?
C81 C80 H80 119.6 . . ?
C80 C81 H81 120.8 . . ?
C80 C81 C82 118.4(3) . . ?
C82 C81 H81 120.8 . . ?
C77 C82 C81 119.6(3) . . ?
C77 C82 H82 120.2 . . ?
C81 C82 H82 120.2 . . ?
C84 C83 H83 118.7 . . ?
C84 C83 C88 122.6(5) . . ?
C88 C83 H83 118.7 . . ?
C83 C84 H84 119.4 . . ?
C83 C84 C85 121.2(4) . . ?
C85 C84 H84 119.4 . . ?
C84 C85 H85 119.0 . . ?
C84 C85 C86 121.9(4) . . ?
C86 C85 H85 119.0 . . ?
C85 C86 H86 120.4 . . ?
C85 C86 C87 119.2(4) . . ?
C87 C86 H86 120.4 . . ?
C86 C87 H87 121.6 . . ?
C86 C87 C88 116.7(4) . . ?
C88 C87 H87 121.6 . . ?
C83 C88 C87 118.4(4) . . ?
C83 C88 H88 120.8 . . ?
C87 C88 H88 120.8 . . ?

loop_
_geom_bond_atom_site_label_1
_geom_bond_atom_site_label_2
_geom_bond_distance
_geom_bond_site_symmetry_2
_geom_bond_publ_flag
Ru1 H 1.598(5) . ?
Ru1 P1 2.3850(6) . ?
Ru1 P2 2.3364(6) . ?
Ru1 P3 2.3093(5) . ?
Ru1 C1 2.081(2) . ?
Ru1 C19 2.106(2) . ?
P1 C2 1.815(2) . ?
P1 C7 1.855(2) . ?
P1 C13 1.830(2) . ?
P2 C20 1.814(2) . ?
P2 C25 1.841(2) . ?
P2 C31 1.844(2) . ?
P3 C37 1.854(2) . ?
P3 C43 1.854(2) . ?
P3 C49 1.850(2) . ?
C1 C2 1.422(3) . ?
C1 C6 1.401(3) . ?
C2 C3 1.391(3) . ?
C3 H3 0.9300 . ?
C3 C4 1.390(3) . ?
C4 H4 0.9300 . ?
C4 C5 1.391(3) . ?
C5 H5 0.9300 . ?
C5 C6 1.392(3) . ?
C6 H6 0.9300 . ?
C7 C8 1.387(3) . ?
C7 C12 1.392(3) . ?
C8 H8 0.9300 . ?
C8 C9 1.388(3) . ?
C9 H9 0.9300 . ?
C9 C10 1.374(4) . ?
C10 H10 0.9300 . ?
C10 C11 1.371(4) . ?
C11 H11 0.9300 . ?
C11 C12 1.392(3) . ?
C12 H12 0.9300 . ?
C13 C14 1.399(3) . ?
C13 C18 1.389(3) . ?
C14 H14 0.9300 . ?
C14 C15 1.385(3) . ?
C15 H15 0.9300 . ?
C15 C16 1.386(4) . ?
C16 H16 0.9300 . ?
C16 C17 1.375(4) . ?
C17 H17 0.9300 . ?
C17 C18 1.389(3) . ?
C18 H18 0.9300 . ?
C19 C20 1.417(3) . ?
C19 C24 1.396(3) . ?
C20 C21 1.396(3) . ?
C21 H21 0.9300 . ?
C21 C22 1.388(3) . ?
C22 H22 0.9300 . ?
C22 C23 1.390(3) . ?
C23 H23 0.9300 . ?
C23 C24 1.395(3) . ?
C24 H24 0.9300 . ?
C25 C26 1.386(3) . ?
C25 C30 1.399(3) . ?
C26 H26 0.9300 . ?
C26 C27 1.392(3) . ?
C27 H27 0.9300 . ?
C27 C28 1.387(3) . ?
C28 H28 0.9300 . ?
C28 C29 1.388(4) . ?
C29 H29 0.9300 . ?
C29 C30 1.382(3) . ?
C30 H30 0.9300 . ?
C31 C32 1.388(3) . ?
C31 C36 1.396(3) . ?
C32 H32 0.9300 . ?
C32 C33 1.385(3) . ?
C33 H33 0.9300 . ?
C33 C34 1.369(4) . ?
C34 H34 0.9300 . ?
C34 C35 1.390(4) . ?
C35 H35 0.9300 . ?
C35 C36 1.387(3) . ?
C36 H36 0.9300 . ?
C37 C38 1.403(3) . ?
C37 C42 1.392(3) . ?
C38 H38 0.9300 . ?
C38 C39 1.395(3) . ?
C39 H39 0.9300 . ?
C39 C40 1.378(4) . ?
C40 H40 0.9300 . ?
C40 C41 1.385(3) . ?
C41 H41 0.9300 . ?
C41 C42 1.393(3) . ?
C42 H42 0.9300 . ?
C43 C44 1.396(3) . ?
C43 C48 1.391(3) . ?
C44 H44 0.9300 . ?
C44 C45 1.385(3) . ?
C45 H45 0.9300 . ?
C45 C46 1.382(3) . ?
C46 H46 0.9300 . ?
C46 C47 1.377(3) . ?
C47 H47 0.9300 . ?
C47 C48 1.398(3) . ?
C48 H48 0.9300 . ?
C49 C50 1.400(3) . ?
C49 C54 1.399(3) . ?
C50 H50 0.9300 . ?
C50 C51 1.383(3) . ?
C51 H51 0.9300 . ?
C51 C52 1.388(4) . ?
C52 H52 0.9300 . ?
C52 C53 1.381(4) . ?
C53 H53 0.9300 . ?
C53 C54 1.389(3) . ?
C54 H54 0.9300 . ?
O1 C55 1.417(3) . ?
O1 C62 1.435(3) . ?
O1 Li1 2.342(4) . ?
O2 C56 1.436(3) . ?
O2 C57 1.425(3) . ?
O2 Li1 2.394(5) . ?
O3 C58 1.439(3) . ?
O3 C59 1.420(3) . ?
O3 Li1 2.373(5) . ?
O4 C60 1.438(3) . ?
O4 C61 1.412(3) . ?
O4 Li1 2.361(5) . ?
O5 C63 1.430(3) . ?
O5 C70 1.424(3) . ?
O5 Li1 2.360(5) . ?
O6 C64 1.421(3) . ?
O6 C65 1.431(3) . ?
O6 Li1 2.300(5) . ?
O7 C66 1.431(3) . ?
O7 C67 1.433(3) . ?
O7 Li1 2.285(4) . ?
O8 C68 1.430(3) . ?
O8 C69 1.422(3) . ?
O8 Li1 2.463(5) . ?
C55 H55A 0.9700 . ?
C55 H55B 0.9700 . ?
C55 C56 1.497(4) . ?
C56 H56A 0.9700 . ?
C56 H56B 0.9700 . ?
C57 H57A 0.9700 . ?
C57 H57B 0.9700 . ?
C57 C58 1.494(4) . ?
C58 H58A 0.9700 . ?
C58 H58B 0.9700 . ?
C59 H59A 0.9700 . ?
C59 H59B 0.9700 . ?
C59 C60 1.490(4) . ?
C60 H60A 0.9700 . ?
C60 H60B 0.9700 . ?
C61 H61A 0.9700 . ?
C61 H61B 0.9700 . ?
C61 C62 1.504(3) . ?
C62 H62A 0.9700 . ?
C62 H62B 0.9700 . ?
C63 H63A 0.9700 . ?
C63 H63B 0.9700 . ?
C63 C64 1.501(4) . ?
C64 H64A 0.9700 . ?
C64 H64B 0.9700 . ?
C65 H65A 0.9700 . ?
C65 H65B 0.9700 . ?
C65 C66 1.500(3) . ?
C66 H66A 0.9700 . ?
C66 H66B 0.9700 . ?
C67 H67A 0.9700 . ?
C67 H67B 0.9700 . ?
C67 C68 1.497(3) . ?
C68 H68A 0.9700 . ?
C68 H68B 0.9700 . ?
C69 H69A 0.9700 . ?
C69 H69B 0.9700 . ?
C69 C70 1.504(4) . ?
C70 H70A 0.9700 . ?
C70 H70B 0.9700 . ?
C71 H71 0.9300 . ?
C71 C72 1.367(4) . ?
C71 C76 1.373(4) . ?
C72 H72 0.9300 . ?
C72 C73 1.373(5) . ?
C73 H73 0.9300 . ?
C73 C74 1.388(5) . ?
C74 H74 0.9300 . ?
C74 C75 1.376(5) . ?
C75 H75 0.9300 . ?
C75 C76 1.357(5) . ?
C76 H76 0.9300 . ?
C77 H77 0.9300 . ?
C77 C78 1.351(5) . ?
C77 C82 1.360(5) . ?
C78 H78 0.9300 . ?
C78 C79 1.349(4) . ?
C79 H79 0.9300 . ?
C79 C80 1.350(4) . ?
C80 H80 0.9300 . ?
C80 C81 1.377(5) . ?
C81 H81 0.9300 . ?
C81 C82 1.388(5) . ?
C82 H82 0.9300 . ?
C83 H83 0.9300 . ?
C83 C84 1.287(6) . ?
C83 C88 1.333(7) . ?
C84 H84 0.9300 . ?
C84 C85 1.324(5) . ?
C85 H85 0.9300 . ?
C85 C86 1.334(5) . ?
C86 H86 0.9300 . ?
C86 C87 1.393(7) . ?
C87 H87 0.9300 . ?
C87 C88 1.436(8) . ?
C88 H88 0.9300 . ?
